data_4502907
loop_
_publ_author_name
'Arenas-Garc\'ia, Jenniffer I.'
'Herrera-Ruiz, Dea'
'Mondrag\'on-V\'asquez, Karina'
'Morales-Rojas, Hugo'
'H\"opfl, Herbert'

_publ_section_title
;
 Modification of the Supramolecular Hydrogen-Bonding Patterns of
 Acetazolamide in the Presence of Different Cocrystal Formers: 3:1, 2:1,
 1:1, and 1:2 Cocrystals from Screening with the Structural Isomers of
 Hydroxybenzoic Acids, Aminobenzoic Acids, Hydroxybenzamides,
 Aminobenzamides, Nicotinic Acids, Nicotinamides, and 2,3-Dihydroxybenzoic
 Acids
;
_journal_coden_ASTM CGDEFU
_journal_issue 2
_journal_name_full 'Crystal Growth & Design'
_journal_page_first 811
_journal_page_last 824
_journal_paper_doi 10.1021/cg201140g
_journal_volume 12
_journal_year 2012
_chemical_formula_moiety '2(C4 H6 N4 O3 S2), C7 H7 N O2'
_chemical_formula_sum 'C15 H19 N9 O8 S4'
_chemical_formula_weight 581.63
_space_group_IT_number 2
_symmetry_cell_setting triclinic
_symmetry_space_group_name_Hall '-P 1'
_symmetry_space_group_name_H-M 'P -1'
_atom_sites_solution_hydrogens geom
_atom_sites_solution_primary direct
_atom_sites_solution_secondary difmap
_audit_creation_method SHELXL-97
_cell_angle_alpha 95.872(2)
_cell_angle_beta 100.119(2)
_cell_angle_gamma 102.197(2)
_cell_formula_units_Z 2
_cell_length_a 8.8200(8)
_cell_length_b 9.1977(8)
_cell_length_c 14.8854(14)
_cell_measurement_reflns_used 5945
_cell_measurement_temperature 293(2)
_cell_measurement_theta_max 28.17
_cell_measurement_theta_min 2.28
_cell_volume 1149.68(18)
_computing_cell_refinement 'Bruker SAINT'
_computing_data_collection 'Bruker SMART'
_computing_data_reduction 'Bruker SAINT'
_computing_molecular_graphics 'Bruker SHELXTL'
_computing_publication_material 'Bruker SHELXTL'
_computing_structure_refinement 'SHELXL-97 (Sheldrick, 1997)'
_computing_structure_solution 'SHELXS-97 (Sheldrick, 1990)'
_diffrn_ambient_temperature 293(2)
_diffrn_measured_fraction_theta_full 0.996
_diffrn_measured_fraction_theta_max 0.996
_diffrn_measurement_device_type 'CCD area detector'
_diffrn_measurement_method 'phi and omega scans'
_diffrn_radiation_monochromator graphite
_diffrn_radiation_source 'fine-focus sealed tube'
_diffrn_radiation_type MoK\a
_diffrn_radiation_wavelength 0.71073
_diffrn_reflns_av_R_equivalents 0.0433
_diffrn_reflns_av_sigmaI/netI 0.0526
_diffrn_reflns_limit_h_max 10
_diffrn_reflns_limit_h_min -10
_diffrn_reflns_limit_k_max 10
_diffrn_reflns_limit_k_min -10
_diffrn_reflns_limit_l_max 17
_diffrn_reflns_limit_l_min -17
_diffrn_reflns_number 11056
_diffrn_reflns_theta_full 25.00
_diffrn_reflns_theta_max 25.00
_diffrn_reflns_theta_min 1.40
_exptl_absorpt_coefficient_mu 0.478
_exptl_absorpt_correction_T_max 0.92
_exptl_absorpt_correction_T_min 0.86
_exptl_absorpt_correction_type multi-scan
_exptl_absorpt_process_details SADABS
_exptl_crystal_colour colorless
_exptl_crystal_density_diffrn 1.680
_exptl_crystal_density_method 'not measured'
_exptl_crystal_description 'rhombohedral prism'
_exptl_crystal_F_000 600
_exptl_crystal_size_max 0.33
_exptl_crystal_size_mid 0.18
_exptl_crystal_size_min 0.17
_refine_diff_density_max 0.371
_refine_diff_density_min -0.340
_refine_diff_density_rms 0.071
_refine_ls_extinction_method none
_refine_ls_goodness_of_fit_ref 1.292
_refine_ls_hydrogen_treatment mixed
_refine_ls_matrix_type full
_refine_ls_number_parameters 354
_refine_ls_number_reflns 4040
_refine_ls_number_restraints 9
_refine_ls_restrained_S_all 1.290
_refine_ls_R_factor_all 0.0753
_refine_ls_R_factor_gt 0.0679
_refine_ls_shift/su_max 0.020
_refine_ls_shift/su_mean 0.000
_refine_ls_structure_factor_coef Fsqd
_refine_ls_weighting_details 'calc w=1/[\s^2^(Fo^2^)+(0.0308P)^2^+1.6807P] where P=(Fo^2^+2Fc^2^)/3'
_refine_ls_weighting_scheme calc
_refine_ls_wR_factor_gt 0.1386
_refine_ls_wR_factor_ref 0.1420
_reflns_number_gt 3722
_reflns_number_total 4040
_reflns_threshold_expression >2sigma(I)
_cod_data_source_file cg201140g_si_003.cif
_cod_data_source_block jen3zwem
_cod_depositor_comments
;
The following automatic conversions were performed:

'_symmetry_cell_setting' value 'Triclinic' changed to 'triclinic'
according to /home/saulius/struct/CIF-dictionaries/cif_core.dic
dictionary named 'cif_core.dic' version 2.4.1 from 2010-06-29.

Automatic conversion script
Id: cif_fix_values 1715 2011-07-08 13:25:40Z adriana 
;
_cod_original_sg_symbol_H-M P-1
_cod_database_code 4502907

loop_
_symmetry_equiv_pos_as_xyz
'x, y, z'
'-x, -y, -z'

loop_
_atom_site_label
_atom_site_type_symbol
_atom_site_fract_x
_atom_site_fract_y
_atom_site_fract_z
_atom_site_U_iso_or_equiv
_atom_site_adp_type
_atom_site_occupancy
_atom_site_symmetry_multiplicity
_atom_site_calc_flag
_atom_site_refinement_flags
S1 S 0.72060(12) 0.52670(12) 1.02093(7) 0.0291(3) Uani 1 1 d .
S2 S 0.88892(12) 0.85714(11) 1.09519(7) 0.0293(3) Uani 1 1 d .
O1 O 0.5492(4) 0.2361(3) 0.9686(2) 0.0417(8) Uani 1 1 d .
O2 O 1.0488(3) 0.9379(3) 1.1048(2) 0.0392(8) Uani 1 1 d .
O3 O 0.8292(4) 0.8171(3) 1.1741(2) 0.0431(8) Uani 1 1 d .
N1 N 0.9489(4) 0.6807(4) 0.9582(2) 0.0298(8) Uani 1 1 d .
N2 N 0.9026(4) 0.5432(4) 0.9026(2) 0.0302(8) Uani 1 1 d .
N3 N 0.7206(4) 0.3133(4) 0.8779(2) 0.0299(8) Uani 1 1 d D
H1 H 0.755(5) 0.295(5) 0.8284(18) 0.045 Uiso 1 1 d D
N4 N 0.7778(4) 0.9491(4) 1.0422(3) 0.0385(9) Uani 1 1 d D
H2 H 0.814(6) 0.986(6) 0.997(2) 0.058 Uiso 1 1 d D
H3 H 0.6781(14) 0.908(5) 1.033(4) 0.058 Uiso 1 1 d D
C1 C 0.8647(4) 0.6862(4) 1.0209(3) 0.0265(9) Uani 1 1 d .
C2 C 0.7844(5) 0.4537(4) 0.9272(3) 0.0272(9) Uani 1 1 d .
C3 C 0.6031(5) 0.2097(5) 0.9002(3) 0.0311(10) Uani 1 1 d .
C4 C 0.5477(6) 0.0667(5) 0.8343(4) 0.0458(13) Uani 1 1 d .
H5 H 0.5575 -0.0166 0.8670 0.069 Uiso 1 1 calc R
H6 H 0.6111 0.0692 0.7880 0.069 Uiso 1 1 calc R
H4 H 0.4388 0.0556 0.8054 0.069 Uiso 1 1 calc R
S21 S 0.97324(13) 0.32389(12) 0.57096(8) 0.0346(3) Uani 1 1 d .
S22 S 0.72899(14) 0.05329(12) 0.45660(8) 0.0354(3) Uani 1 1 d .
O21 O 1.1796(4) 0.5926(3) 0.6437(2) 0.0390(8) Uani 1 1 d .
O22 O 0.6393(4) -0.0823(3) 0.4774(2) 0.0440(8) Uani 1 1 d .
O23 O 0.8541(4) 0.0496(4) 0.4085(2) 0.0513(9) Uani 1 1 d .
N21 N 0.7578(4) 0.1571(4) 0.6361(2) 0.0336(9) Uani 1 1 d .
N22 N 0.8349(4) 0.2716(4) 0.7066(2) 0.0316(8) Uani 1 1 d .
N23 N 1.0301(4) 0.4941(4) 0.7405(2) 0.0304(8) Uani 1 1 d D
H21 H 0.997(5) 0.510(5) 0.7907(17) 0.046 Uiso 1 1 d D
N24 N 0.6095(5) 0.1337(5) 0.4008(3) 0.0447(10) Uani 1 1 d D
H22 H 0.523(4) 0.127(7) 0.421(4) 0.067 Uiso 1 1 d D
H23 H 0.650(6) 0.220(3) 0.387(4) 0.067 Uiso 1 1 d D
C21 C 0.8162(5) 0.1710(4) 0.5630(3) 0.0294(10) Uani 1 1 d .
C22 C 0.9469(5) 0.3673(5) 0.6814(3) 0.0282(9) Uani 1 1 d .
C23 C 1.1377(5) 0.6063(5) 0.7172(3) 0.0312(10) Uani 1 1 d .
C24 C 1.1957(6) 0.7435(5) 0.7878(3) 0.0413(12) Uani 1 1 d .
H25 H 1.3024 0.7482 0.8181 0.062 Uiso 1 1 calc R
H26 H 1.1290 0.7394 0.8324 0.062 Uiso 1 1 calc R
H24 H 1.1930 0.8312 0.7583 0.062 Uiso 1 1 calc R
N5 N 0.6250(5) 0.6924(5) 0.3067(3) 0.0455(11) Uani 1 1 d D
H11 H 0.609(7) 0.722(6) 0.3602(17) 0.068 Uiso 1 1 d D
H12 H 0.696(5) 0.747(5) 0.284(4) 0.068 Uiso 1 1 d D
O4 O 0.5732(4) 0.5133(4) 0.1861(2) 0.0478(9) Uani 1 1 d .
O5 O 0.3709(4) 0.2701(4) 0.1695(3) 0.0502(9) Uani 1 1 d D
H13 H 0.446(5) 0.338(5) 0.162(4) 0.075 Uiso 1 1 d D
C5 C 0.4269(5) 0.4618(5) 0.3023(3) 0.0290(9) Uani 1 1 d .
C6 C 0.3453(5) 0.3200(5) 0.2532(3) 0.0372(11) Uani 1 1 d .
C7 C 0.2325(6) 0.2276(6) 0.2895(4) 0.0471(13) Uani 1 1 d .
H7 H 0.1771 0.1348 0.2563 0.056 Uiso 1 1 calc R
C8 C 0.2025(6) 0.2726(6) 0.3741(4) 0.0527(14) Uani 1 1 d .
H8 H 0.1281 0.2091 0.3983 0.063 Uiso 1 1 calc R
C9 C 0.2818(6) 0.4114(6) 0.4236(4) 0.0475(13) Uani 1 1 d .
H9 H 0.2607 0.4417 0.4807 0.057 Uiso 1 1 calc R
C10 C 0.3921(5) 0.5040(6) 0.3876(3) 0.0396(11) Uani 1 1 d .
H10 H 0.4451 0.5974 0.4210 0.048 Uiso 1 1 calc R
C11 C 0.5464(5) 0.5573(5) 0.2619(3) 0.0336(10) Uani 1 1 d .

loop_
_atom_site_aniso_label
_atom_site_aniso_U_11
_atom_site_aniso_U_22
_atom_site_aniso_U_33
_atom_site_aniso_U_23
_atom_site_aniso_U_13
_atom_site_aniso_U_12
S1 0.0255(5) 0.0263(5) 0.0330(6) -0.0031(4) 0.0118(4) -0.0008(4)
S2 0.0292(6) 0.0236(5) 0.0306(6) -0.0036(4) 0.0083(4) -0.0020(4)
O1 0.0380(18) 0.0365(18) 0.047(2) 0.0001(15) 0.0180(16) -0.0038(14)
O2 0.0319(17) 0.0334(17) 0.0442(19) -0.0038(14) 0.0072(14) -0.0052(14)
O3 0.053(2) 0.0385(18) 0.0327(18) -0.0009(14) 0.0162(15) -0.0023(16)
N1 0.0243(18) 0.0276(19) 0.033(2) -0.0023(15) 0.0071(15) -0.0009(15)
N2 0.0289(19) 0.0256(19) 0.033(2) -0.0010(15) 0.0081(16) 0.0007(15)
N3 0.0274(19) 0.0260(19) 0.033(2) -0.0049(16) 0.0115(16) -0.0012(15)
N4 0.030(2) 0.034(2) 0.054(3) 0.0060(19) 0.0163(19) 0.0053(17)
C1 0.020(2) 0.023(2) 0.032(2) -0.0015(17) 0.0010(17) -0.0006(16)
C2 0.025(2) 0.024(2) 0.031(2) 0.0011(18) 0.0039(18) 0.0063(17)
C3 0.026(2) 0.027(2) 0.039(3) 0.0017(19) 0.0049(19) 0.0060(18)
C4 0.040(3) 0.029(3) 0.060(3) -0.007(2) 0.013(2) -0.004(2)
S21 0.0343(6) 0.0327(6) 0.0296(6) -0.0052(5) 0.0116(5) -0.0072(5)
S22 0.0395(6) 0.0294(6) 0.0298(6) -0.0053(5) 0.0105(5) -0.0069(5)
O21 0.0427(18) 0.0365(18) 0.0331(18) 0.0014(14) 0.0136(15) -0.0039(14)
O22 0.051(2) 0.0308(17) 0.042(2) -0.0033(14) 0.0099(16) -0.0062(15)
O23 0.053(2) 0.052(2) 0.042(2) -0.0105(16) 0.0202(17) -0.0014(17)
N21 0.037(2) 0.031(2) 0.027(2) -0.0023(15) 0.0081(16) -0.0029(16)
N22 0.0310(19) 0.031(2) 0.0268(19) -0.0026(15) 0.0080(15) -0.0036(16)
N23 0.033(2) 0.0265(19) 0.028(2) -0.0029(16) 0.0116(16) -0.0030(15)
N24 0.048(3) 0.045(2) 0.035(2) 0.0097(19) 0.009(2) -0.006(2)
C21 0.031(2) 0.023(2) 0.030(2) -0.0003(18) 0.0047(19) -0.0018(18)
C22 0.023(2) 0.028(2) 0.031(2) 0.0011(18) 0.0047(17) 0.0032(17)
C23 0.030(2) 0.031(2) 0.031(2) 0.0010(19) 0.0044(19) 0.0042(19)
C24 0.041(3) 0.033(3) 0.042(3) -0.003(2) 0.011(2) -0.006(2)
N5 0.050(3) 0.036(2) 0.048(3) 0.000(2) 0.021(2) -0.0040(19)
O4 0.054(2) 0.046(2) 0.041(2) -0.0052(16) 0.0223(17) -0.0002(17)
O5 0.054(2) 0.040(2) 0.051(2) -0.0087(17) 0.0130(18) 0.0058(17)
C5 0.027(2) 0.031(2) 0.030(2) 0.0049(18) 0.0044(18) 0.0081(18)
C6 0.034(2) 0.035(3) 0.040(3) 0.005(2) 0.004(2) 0.007(2)
C7 0.038(3) 0.035(3) 0.060(3) 0.004(2) 0.000(2) -0.001(2)
C8 0.040(3) 0.052(3) 0.064(4) 0.019(3) 0.013(3) 0.000(2)
C9 0.040(3) 0.069(4) 0.042(3) 0.021(3) 0.014(2) 0.019(3)
C10 0.037(3) 0.044(3) 0.037(3) 0.002(2) 0.006(2) 0.012(2)
C11 0.033(2) 0.035(2) 0.033(3) 0.001(2) 0.005(2) 0.010(2)

loop_
_atom_type_symbol
_atom_type_description
_atom_type_scat_dispersion_real
_atom_type_scat_dispersion_imag
_atom_type_scat_source
C C 0.0033 0.0016 'International Tables Vol C Tables 4.2.6.8 and 6.1.1.4'
H H 0.0000 0.0000 'International Tables Vol C Tables 4.2.6.8 and 6.1.1.4'
N N 0.0061 0.0033 'International Tables Vol C Tables 4.2.6.8 and 6.1.1.4'
O O 0.0106 0.0060 'International Tables Vol C Tables 4.2.6.8 and 6.1.1.4'
S S 0.1246 0.1234 'International Tables Vol C Tables 4.2.6.8 and 6.1.1.4'

loop_
_geom_angle_atom_site_label_1
_geom_angle_atom_site_label_2
_geom_angle_atom_site_label_3
_geom_angle
C2 S1 C1 85.0(2)
O3 S2 O2 120.3(2)
O3 S2 N4 108.3(2)
O2 S2 N4 108.0(2)
O3 S2 C1 106.32(19)
O2 S2 C1 106.97(19)
N4 S2 C1 106.2(2)
C1 N1 N2 111.2(3)
C2 N2 N1 111.5(3)
C3 N3 C2 124.0(4)
N1 C1 S1 116.6(3)
N1 C1 S2 120.0(3)
S1 C1 S2 123.1(2)
N2 C2 N3 119.5(4)
N2 C2 S1 115.7(3)
N3 C2 S1 124.9(3)
O1 C3 N3 121.2(4)
O1 C3 C4 124.3(4)
N3 C3 C4 114.5(4)
C22 S21 C21 85.2(2)
O23 S22 O22 120.2(2)
O23 S22 N24 108.0(2)
O22 S22 N24 107.8(2)
O23 S22 C21 106.0(2)
O22 S22 C21 106.99(19)
N24 S22 C21 107.2(2)
C21 N21 N22 111.5(3)
C22 N22 N21 111.8(3)
C23 N23 C22 124.2(4)
N21 C21 S21 116.1(3)
N21 C21 S22 122.4(3)
S21 C21 S22 121.2(2)
N22 C22 N23 120.2(4)
N22 C22 S21 115.4(3)
N23 C22 S21 124.3(3)
O21 C23 N23 121.2(4)
O21 C23 C24 124.1(4)
N23 C23 C24 114.7(4)
C10 C5 C6 118.0(4)
C10 C5 C11 123.4(4)
C6 C5 C11 118.6(4)
O5 C6 C7 118.0(4)
O5 C6 C5 122.0(4)
C7 C6 C5 120.0(4)
C8 C7 C6 120.4(5)
C7 C8 C9 120.5(5)
C10 C9 C8 119.4(5)
C9 C10 C5 121.7(5)
O4 C11 N5 119.6(4)
O4 C11 C5 120.5(4)
N5 C11 C5 119.9(4)

loop_
_geom_bond_atom_site_label_1
_geom_bond_atom_site_label_2
_geom_bond_distance
S1 C2 1.720(4)
S1 C1 1.726(4)
S2 O3 1.420(3)
S2 O2 1.423(3)
S2 N4 1.585(4)
S2 C1 1.777(4)
O1 C3 1.221(5)
N1 C1 1.294(5)
N1 N2 1.379(5)
N2 C2 1.315(5)
N3 C3 1.364(5)
N3 C2 1.371(5)
C3 C4 1.493(6)
S21 C22 1.719(4)
S21 C21 1.731(4)
S22 O23 1.421(3)
S22 O22 1.423(3)
S22 N24 1.580(5)
S22 C21 1.772(4)
O21 C23 1.219(5)
N21 C21 1.290(5)
N21 N22 1.376(5)
N22 C22 1.312(5)
N23 C23 1.363(5)
N23 C22 1.369(5)
C23 C24 1.492(6)
N5 C11 1.331(6)
O4 C11 1.238(5)
O5 C6 1.357(6)
C5 C10 1.394(6)
C5 C6 1.406(6)
C5 C11 1.478(6)
C6 C7 1.389(7)
C7 C8 1.372(7)
C8 C9 1.383(7)
C9 C10 1.373(7)

loop_
_geom_torsion_atom_site_label_1
_geom_torsion_atom_site_label_2
_geom_torsion_atom_site_label_3
_geom_torsion_atom_site_label_4
_geom_torsion
C1 N1 N2 C2 0.5(5)
N2 N1 C1 S1 0.3(5)
N2 N1 C1 S2 -174.4(3)
C2 S1 C1 N1 -0.7(3)
C2 S1 C1 S2 173.9(3)
O3 S2 C1 N1 -159.1(3)
O2 S2 C1 N1 -29.5(4)
N4 S2 C1 N1 85.7(4)
O3 S2 C1 S1 26.5(3)
O2 S2 C1 S1 156.2(3)
N4 S2 C1 S1 -88.7(3)
N1 N2 C2 N3 178.4(4)
N1 N2 C2 S1 -1.0(5)
C3 N3 C2 N2 176.8(4)
C3 N3 C2 S1 -3.8(6)
C1 S1 C2 N2 0.9(3)
C1 S1 C2 N3 -178.5(4)
C2 N3 C3 O1 -1.6(7)
C2 N3 C3 C4 177.6(4)
C21 N21 N22 C22 0.9(5)
N22 N21 C21 S21 0.6(5)
N22 N21 C21 S22 -172.9(3)
C22 S21 C21 N21 -1.4(4)
C22 S21 C21 S22 172.2(3)
O23 S22 C21 N21 -153.2(4)
O22 S22 C21 N21 -23.7(5)
N24 S22 C21 N21 91.7(4)
O23 S22 C21 S21 33.7(3)
O22 S22 C21 S21 163.1(3)
N24 S22 C21 S21 -81.5(3)
N21 N22 C22 N23 175.9(4)
N21 N22 C22 S21 -2.0(5)
C23 N23 C22 N22 -173.6(4)
C23 N23 C22 S21 4.1(6)
C21 S21 C22 N22 1.9(4)
C21 S21 C22 N23 -175.9(4)
C22 N23 C23 O21 -8.2(7)
C22 N23 C23 C24 171.2(4)
C10 C5 C6 O5 179.6(4)
C11 C5 C6 O5 -1.3(7)
C10 C5 C6 C7 0.8(7)
C11 C5 C6 C7 179.9(4)
O5 C6 C7 C8 179.8(5)
C5 C6 C7 C8 -1.3(7)
C6 C7 C8 C9 1.1(8)
C7 C8 C9 C10 -0.4(8)
C8 C9 C10 C5 -0.2(7)
C6 C5 C10 C9 0.0(7)
C11 C5 C10 C9 -179.1(4)
C10 C5 C11 O4 179.4(4)
C6 C5 C11 O4 0.3(7)
C10 C5 C11 N5 -1.2(7)
C6 C5 C11 N5 179.8(4)

loop_
_cod_related_entry_id
_cod_related_entry_database
_cod_related_entry_code
1 ChemSpider 30661405
